data_7245303
loop_
_publ_author_name
'Zhao, Xuewen'
'Xu, Xuequan'
'Zhao, Rongzheng'
'Gu, Mengyue'
'Yang, Na'
'Huang, Lei'
'Fu, Chengcheng'
'Cheng, Yonghong'
'Zhang, Jinying'

_publ_section_title
;
 A hetero-phase growth method to control the crystal growth of \b-antimony
 single crystals with high quality and large sizes
;
_journal_name_full CrystEngComm
_journal_paper_doi 10.1039/D2CE00743F
_journal_year 2022
_chemical_formula_moiety 0.167(Sb6)
_chemical_formula_sum Sb
_chemical_formula_weight 121.75
_space_group_crystal_system trigonal
_space_group_IT_number 166
_space_group_name_Hall '-R 3 2"'
_space_group_name_H-M_alt 'R -3 m :H'
_atom_sites_solution_primary dual
_audit_creation_date 2021-07-12
_audit_creation_method
;
Olex2 1.3
(compiled 2020.11.12 svn.r5f609507 for OlexSys, GUI svn.r6226)
;
_audit_update_record
;
2022-03-21 deposited with the CCDC.	2022-08-09 downloaded from the CCDC.
;
_cell_angle_alpha 90
_cell_angle_beta 90
_cell_angle_gamma 120
_cell_formula_units_Z 6
_cell_length_a 4.2851(3)
_cell_length_b 4.2851(3)
_cell_length_c 11.3128(12)
_cell_measurement_reflns_used 469
_cell_measurement_temperature 150.0
_cell_measurement_theta_max 26.21
_cell_measurement_theta_min 5.41
_cell_volume 179.90(3)
_computing_molecular_graphics 'Olex2 1.3 (Dolomanov et al., 2009)'
_computing_publication_material 'Olex2 1.3 (Dolomanov et al., 2009)'
_computing_structure_refinement 'SHELXL 2018/3 (Sheldrick, 2015)'
_computing_structure_solution 'SHELXT 2018/2 (Sheldrick, 2018)'
_diffrn_ambient_temperature 150.0
_diffrn_measured_fraction_theta_full 0.963
_diffrn_measured_fraction_theta_max 0.967
_diffrn_measurement_device_type 'Bruker APEX-II CCD'
_diffrn_measurement_method '\f and \w scans'
_diffrn_radiation_type MoK\a
_diffrn_radiation_wavelength 0.71073
_diffrn_reflns_av_R_equivalents 0.0590
_diffrn_reflns_av_unetI/netI 0.0528
_diffrn_reflns_Laue_measured_fraction_full 0.963
_diffrn_reflns_Laue_measured_fraction_max 0.967
_diffrn_reflns_limit_h_max 5
_diffrn_reflns_limit_h_min -4
_diffrn_reflns_limit_k_max 5
_diffrn_reflns_limit_k_min -5
_diffrn_reflns_limit_l_max 13
_diffrn_reflns_limit_l_min -13
_diffrn_reflns_number 457
_diffrn_reflns_point_group_measured_fraction_full 0.963
_diffrn_reflns_point_group_measured_fraction_max 0.967
_diffrn_reflns_theta_full 25.242
_diffrn_reflns_theta_max 26.210
_diffrn_reflns_theta_min 5.784
_diffrn_source_current 30.0
_diffrn_source_power 1.5
_diffrn_source_voltage 50.0
_diffrn_standards_number 0
_exptl_absorpt_coefficient_mu 22.079
_exptl_absorpt_correction_T_max 0.0274
_exptl_absorpt_correction_T_min 0.0073
_exptl_absorpt_correction_type multi-scan
_exptl_absorpt_process_details
;
SADABS-2016/2 (Bruker,2016/2) was used for absorption correction.
wR2(int) was 0.1536 before and 0.0774 after correction.
The Ratio of minimum to maximum transmission is 0.2664.
The \l/2 correction factor is Not present.
;
_exptl_crystal_colour black
_exptl_crystal_colour_primary black
_exptl_crystal_density_diffrn 6.743
_exptl_crystal_description block
_exptl_crystal_F_000 306
_exptl_crystal_size_max 0.2
_exptl_crystal_size_mid 0.15
_exptl_crystal_size_min 0.12
_refine_diff_density_max 1.996
_refine_diff_density_min -2.111
_refine_diff_density_rms 0.869
_refine_ls_extinction_coef 0.036(11)
_refine_ls_extinction_expression Fc^*^=kFc[1+0.001xFc^2^\l^3^/sin(2\q)]^-1/4^
_refine_ls_extinction_method 'SHELXL-2018/3 (Sheldrick 2018)'
_refine_ls_goodness_of_fit_ref 1.093
_refine_ls_hydrogen_treatment undef
_refine_ls_matrix_type full
_refine_ls_number_parameters 5
_refine_ls_number_reflns 58
_refine_ls_number_restraints 0
_refine_ls_restrained_S_all 1.093
_refine_ls_R_factor_all 0.0525
_refine_ls_R_factor_gt 0.0525
_refine_ls_shift/su_max 0.000
_refine_ls_shift/su_mean 0.000
_refine_ls_structure_factor_coef Fsqd
_refine_ls_weighting_details 'w=1/[\s^2^(Fo^2^)+(0.1000P)^2^+1.0000P] where P=(Fo^2^+2Fc^2^)/3'
_refine_ls_weighting_scheme calc
_refine_ls_wR_factor_gt 0.1186
_refine_ls_wR_factor_ref 0.1186
_reflns_Friedel_coverage 0.000
_reflns_number_gt 58
_reflns_number_total 58
_reflns_threshold_expression 'I > 2\s(I)'
_cod_data_source_file d2ce00743f2.cif
_cod_data_source_block mo_0408_20_0m
_cod_original_sg_symbol_H-M 'R -3 m'
_cod_database_code 7245303
_shelx_shelxl_version_number 2018/3
_shelx_space_group_comment
;
The symmetry employed for this shelxl refinement is uniquely defined
by the following loop, which should always be used as a source of
symmetry information in preference to the above space-group names.
They are only intended as comments.
;
_shelx_estimated_absorpt_t_max 0.177
_shelx_estimated_absorpt_t_min 0.096
_olex2_refinement_description
;
;
_olex2_submission_special_instructions 'No special instructions were received'

loop_
_space_group_symop_operation_xyz
'x, y, z'
'-y, x-y, z'
'-x+y, -x, z'
'y, x, -z'
'x-y, -y, -z'
'-x, -x+y, -z'
'x+2/3, y+1/3, z+1/3'
'-y+2/3, x-y+1/3, z+1/3'
'-x+y+2/3, -x+1/3, z+1/3'
'y+2/3, x+1/3, -z+1/3'
'x-y+2/3, -y+1/3, -z+1/3'
'-x+2/3, -x+y+1/3, -z+1/3'
'x+1/3, y+2/3, z+2/3'
'-y+1/3, x-y+2/3, z+2/3'
'-x+y+1/3, -x+2/3, z+2/3'
'y+1/3, x+2/3, -z+2/3'
'x-y+1/3, -y+2/3, -z+2/3'
'-x+1/3, -x+y+2/3, -z+2/3'
'-x, -y, -z'
'y, -x+y, -z'
'x-y, x, -z'
'-y, -x, z'
'-x+y, y, z'
'x, x-y, z'
'-x+2/3, -y+1/3, -z+1/3'
'y+2/3, -x+y+1/3, -z+1/3'
'x-y+2/3, x+1/3, -z+1/3'
'-y+2/3, -x+1/3, z+1/3'
'-x+y+2/3, y+1/3, z+1/3'
'x+2/3, x-y+1/3, z+1/3'
'-x+1/3, -y+2/3, -z+2/3'
'y+1/3, -x+y+2/3, -z+2/3'
'x-y+1/3, x+2/3, -z+2/3'
'-y+1/3, -x+2/3, z+2/3'
'-x+y+1/3, y+2/3, z+2/3'
'x+1/3, x-y+2/3, z+2/3'

loop_
_atom_site_label
_atom_site_type_symbol
_atom_site_fract_x
_atom_site_fract_y
_atom_site_fract_z
_atom_site_U_iso_or_equiv
_atom_site_adp_type
_atom_site_occupancy
_atom_site_site_symmetry_order
_atom_site_calc_flag
_atom_site_refinement_flags_posn
_atom_site_refinement_flags_adp
_atom_site_refinement_flags_occupancy
_atom_site_disorder_assembly
_atom_site_disorder_group
Sb1 Sb 0.333333 0.666667 0.43286(19) 0.0256(14) Uani 1 6 d S T P . .

loop_
_atom_site_aniso_label
_atom_site_aniso_U_11
_atom_site_aniso_U_22
_atom_site_aniso_U_33
_atom_site_aniso_U_23
_atom_site_aniso_U_13
_atom_site_aniso_U_12
Sb1 0.0202(14) 0.0202(14) 0.036(2) 0.000 0.000 0.0101(7)

loop_
_atom_type_symbol
_atom_type_description
_atom_type_scat_dispersion_real
_atom_type_scat_dispersion_imag
_atom_type_scat_source
Sb Sb -0.5866 1.5461 'International Tables Vol C Tables 4.2.6.8 and 6.1.1.4'

loop_
_geom_angle_atom_site_label_1
_geom_angle_atom_site_label_2
_geom_angle_atom_site_label_3
_geom_angle
_geom_angle_site_symmetry_1
_geom_angle_site_symmetry_3
_geom_angle_publ_flag
Sb1 Sb1 Sb1 95.13(10) 19_566 4_566 ?
Sb1 Sb1 Sb1 95.13(10) 4_566 4_556 ?
Sb1 Sb1 Sb1 95.13(10) 19_566 4_556 ?

loop_
_geom_bond_atom_site_label_1
_geom_bond_atom_site_label_2
_geom_bond_distance
_geom_bond_site_symmetry_2
_geom_bond_publ_flag
Sb1 Sb1 2.903(2) 19_566 ?
Sb1 Sb1 2.903(2) 4_556 ?
Sb1 Sb1 2.903(2) 4_566 ?
